data_4509086
loop_
_publ_author_name
'Wang, Chih-Chieh'
'Ke, Meu-Ju'
'Tsai, Cheng-Hsiao'
'Chen, I-Hsuan'
'Lin, Shin-I'
'Lin, Tzuen-Yeuan'
'Wu, Li-Mei'
'Lee, Gene-Hsiang'
'Sheu, Hwo-Shuenn'
'Fedorov, Vladimir E.'

_publ_section_title
;
 [M(C5O5)2(H2O)n]2&#x2212;as a Building Block for Hetero- and
 Homo-bimetallic Coordination Polymers: From 1D Chains to 3D
 Supramolecular Architectures
;
_journal_issue 2
_journal_name_full 'Crystal Growth &amp; Design'
_journal_page_first 1013
_journal_paper_doi 10.1021/cg800827a
_journal_volume 9
_journal_year 2009
_chemical_formula_sum 'C14 H20 Cu N4 O12 Zn'
_chemical_formula_weight 565.25
_chemical_name_systematic
; 
 ? 
;
_space_group_IT_number 2
_symmetry_cell_setting triclinic
_symmetry_space_group_name_Hall '-P 1'
_symmetry_space_group_name_H-M 'P -1'
_atom_sites_solution_hydrogens geom
_atom_sites_solution_primary direct
_atom_sites_solution_secondary difmap
_audit_creation_method SHELXL-97
_cell_angle_alpha 101.239(2)
_cell_angle_beta 106.892(2)
_cell_angle_gamma 110.011(2)
_cell_formula_units_Z 1
_cell_length_a 7.2193(9)
_cell_length_b 8.4640(10)
_cell_length_c 9.3642(11)
_cell_measurement_reflns_used 2217
_cell_measurement_temperature 295(2)
_cell_measurement_theta_max 26.41
_cell_measurement_theta_min 2.41
_cell_volume 486.10(10)
_computing_cell_refinement 'Bruker SAINT'
_computing_data_collection 'Bruker SMART'
_computing_data_reduction 'Bruker SAINT'
_computing_molecular_graphics 'Bruker SHELXTL'
_computing_publication_material 'Bruker SHELXTL'
_computing_structure_refinement 'SHELXL-97 (Sheldrick, 1997)'
_computing_structure_solution 'SHELXS-97 (Sheldrick, 1990)'
_diffrn_ambient_temperature 295(2)
_diffrn_measured_fraction_theta_full 0.996
_diffrn_measured_fraction_theta_max 0.996
_diffrn_measurement_device_type 'BRUKER SMART ApexCCD area detector'
_diffrn_measurement_method 'omega scans'
_diffrn_radiation_monochromator graphite
_diffrn_radiation_source 'fine-focus sealed tube'
_diffrn_radiation_type MoK\a
_diffrn_radiation_wavelength 0.71073
_diffrn_reflns_av_R_equivalents 0.0282
_diffrn_reflns_av_sigmaI/netI 0.0356
_diffrn_reflns_limit_h_max 9
_diffrn_reflns_limit_h_min -9
_diffrn_reflns_limit_k_max 10
_diffrn_reflns_limit_k_min -10
_diffrn_reflns_limit_l_max 12
_diffrn_reflns_limit_l_min -12
_diffrn_reflns_number 6201
_diffrn_reflns_theta_full 27.50
_diffrn_reflns_theta_max 27.50
_diffrn_reflns_theta_min 2.41
_exptl_absorpt_coefficient_mu 2.403
_exptl_absorpt_correction_T_max 0.7951
_exptl_absorpt_correction_T_min 0.5849
_exptl_absorpt_correction_type multi-scan
_exptl_crystal_colour brown
_exptl_crystal_density_diffrn 1.931
_exptl_crystal_density_meas ?
_exptl_crystal_density_method 'not measured'
_exptl_crystal_description plate
_exptl_crystal_F_000 287
_exptl_crystal_size_max 0.25
_exptl_crystal_size_mid 0.25
_exptl_crystal_size_min 0.10
_refine_diff_density_max 0.636
_refine_diff_density_min -0.343
_refine_diff_density_rms 0.084
_refine_ls_extinction_method none
_refine_ls_goodness_of_fit_ref 1.124
_refine_ls_hydrogen_treatment mixed
_refine_ls_matrix_type full
_refine_ls_number_parameters 154
_refine_ls_number_reflns 2221
_refine_ls_number_restraints 2
_refine_ls_restrained_S_all 1.124
_refine_ls_R_factor_all 0.0427
_refine_ls_R_factor_gt 0.0358
_refine_ls_shift/su_max 0.000
_refine_ls_shift/su_mean 0.000
_refine_ls_structure_factor_coef Fsqd
_refine_ls_weighting_details 'calc w=1/[\s^2^(Fo^2^)+(0.0387P)^2^+0.2667P] where P=(Fo^2^+2Fc^2^)/3'
_refine_ls_weighting_scheme calc
_refine_ls_wR_factor_gt 0.0871
_refine_ls_wR_factor_ref 0.0901
_reflns_number_gt 1914
_reflns_number_total 2221
_reflns_threshold_expression >2sigma(I)
_cod_data_source_file cg800827asup1.cif
_cod_data_source_block ic9964
_cod_depositor_comments
;
The following automatic conversions were performed:

'_symmetry_cell_setting' value 'Triclinic' changed to 'triclinic'
according to /home/saulius/struct/CIF-dictionaries/cif_core.dic
dictionary named 'cif_core.dic' version 2.4.2 from 2011-04-26.

Automatic conversion script
Id: cif_fix_values 1891 2012-01-12 08:04:46Z andrius 

The following automatic conversions were performed:

'_exptl_crystal_density_meas' value 'not_measured' was changed to '?'
- the value is perceived as not measured.

Automatic conversion script
Id: cif_fix_values 3008 2015-01-20 13:52:24Z robertas 
;
_cod_original_sg_symbol_H-M P-1
_cod_database_code 4509086

loop_
_symmetry_equiv_pos_as_xyz
'x, y, z'
'-x, -y, -z'

loop_
_atom_site_label
_atom_site_type_symbol
_atom_site_fract_x
_atom_site_fract_y
_atom_site_fract_z
_atom_site_U_iso_or_equiv
_atom_site_adp_type
_atom_site_occupancy
_atom_site_symmetry_multiplicity
_atom_site_calc_flag
_atom_site_refinement_flags
Cu1 Cu 0.0000 0.0000 0.0000 0.03123(15) Uani 1 2 d S
Zn1 Zn 0.0000 -0.5000 0.5000 0.02768(14) Uani 1 2 d S
O1 O 0.2532(3) -0.2513(3) 0.6709(2) 0.0354(5) Uani 1 1 d .
O2 O -0.0282(3) -0.3311(2) 0.3636(2) 0.0334(4) Uani 1 1 d .
O3 O 0.0648(4) 0.0077(3) 0.2815(2) 0.0389(5) Uani 1 1 d .
O4 O 0.4300(3) 0.2841(3) 0.5481(3) 0.0418(5) Uani 1 1 d .
O5 O 0.5504(3) 0.1329(3) 0.7997(3) 0.0428(5) Uani 1 1 d .
O6 O 0.2022(3) -0.5538(3) 0.4029(3) 0.0343(5) Uani 1 1 d D
H6A H 0.257(5) -0.621(4) 0.458(4) 0.051 Uiso 1 1 d D
H6B H 0.311(4) -0.447(3) 0.410(4) 0.051 Uiso 1 1 d D
N1 N 0.0030(4) -0.2410(3) -0.0465(3) 0.0397(6) Uani 1 1 d .
H1A H 0.0055 -0.2749 -0.1429 0.048 Uiso 1 1 calc R
H1B H 0.1204 -0.2369 0.0252 0.048 Uiso 1 1 calc R
N2 N 0.3104(4) 0.1349(3) 0.0420(3) 0.0374(6) Uani 1 1 d .
H2A H 0.3907 0.0974 0.1076 0.045 Uiso 1 1 calc R
H2B H 0.3307 0.1157 -0.0491 0.045 Uiso 1 1 calc R
C1 C 0.2612(4) -0.1356(3) 0.6040(3) 0.0260(5) Uani 1 1 d .
C2 C 0.1134(4) -0.1771(3) 0.4444(3) 0.0257(5) Uani 1 1 d .
C3 C 0.1608(4) -0.0133(3) 0.4041(3) 0.0258(5) Uani 1 1 d .
C4 C 0.3449(4) 0.1269(3) 0.5411(3) 0.0271(6) Uani 1 1 d .
C5 C 0.4073(4) 0.0528(3) 0.6669(3) 0.0273(5) Uani 1 1 d .
C6 C -0.1913(6) -0.3690(4) -0.0401(4) 0.0473(8) Uani 1 1 d .
H6C H -0.1709 -0.3604 0.0687 0.057 Uiso 1 1 calc R
H6D H -0.2214 -0.4895 -0.0973 0.057 Uiso 1 1 calc R
C7 C 0.3738(5) 0.3254(4) 0.1138(4) 0.0447(8) Uani 1 1 d .
H7A H 0.4985 0.3951 0.0967 0.054 Uiso 1 1 calc R
H7B H 0.4103 0.3542 0.2267 0.054 Uiso 1 1 calc R

loop_
_atom_site_aniso_label
_atom_site_aniso_U_11
_atom_site_aniso_U_22
_atom_site_aniso_U_33
_atom_site_aniso_U_23
_atom_site_aniso_U_13
_atom_site_aniso_U_12
Cu1 0.0289(3) 0.0305(3) 0.0310(3) 0.0097(2) 0.0055(2) 0.0143(2)
Zn1 0.0273(2) 0.0211(2) 0.0303(3) 0.01071(18) 0.00816(19) 0.00662(18)
O1 0.0357(11) 0.0321(11) 0.0354(11) 0.0179(9) 0.0066(9) 0.0134(9)
O2 0.0322(10) 0.0251(10) 0.0310(10) 0.0090(8) 0.0042(9) 0.0056(8)
O3 0.0477(12) 0.0412(12) 0.0297(11) 0.0186(9) 0.0111(10) 0.0205(10)
O4 0.0337(11) 0.0246(10) 0.0602(15) 0.0196(10) 0.0119(10) 0.0068(9)
O5 0.0351(11) 0.0385(12) 0.0356(12) 0.0064(10) -0.0027(10) 0.0107(10)
O6 0.0308(10) 0.0284(10) 0.0434(12) 0.0150(9) 0.0136(9) 0.0112(8)
N1 0.0409(14) 0.0365(14) 0.0334(14) 0.0080(11) 0.0013(11) 0.0200(12)
N2 0.0344(13) 0.0487(15) 0.0306(13) 0.0163(12) 0.0111(11) 0.0189(12)
C1 0.0237(12) 0.0266(13) 0.0303(14) 0.0127(11) 0.0109(11) 0.0113(10)
C2 0.0257(13) 0.0253(13) 0.0291(14) 0.0114(11) 0.0127(11) 0.0110(11)
C3 0.0285(13) 0.0267(13) 0.0280(13) 0.0121(11) 0.0138(11) 0.0140(11)
C4 0.0234(12) 0.0247(13) 0.0366(15) 0.0136(11) 0.0130(11) 0.0111(10)
C5 0.0228(13) 0.0280(13) 0.0297(14) 0.0098(11) 0.0092(11) 0.0100(11)
C6 0.055(2) 0.0372(17) 0.0392(18) 0.0153(15) 0.0060(16) 0.0160(16)
C7 0.0364(17) 0.0390(17) 0.0444(19) 0.0111(14) 0.0101(15) 0.0061(14)

loop_
_atom_type_symbol
_atom_type_description
_atom_type_scat_dispersion_real
_atom_type_scat_dispersion_imag
_atom_type_scat_source
C C 0.0033 0.0016 'International Tables Vol C Tables 4.2.6.8 and 6.1.1.4'
H H 0.0000 0.0000 'International Tables Vol C Tables 4.2.6.8 and 6.1.1.4'
N N 0.0061 0.0033 'International Tables Vol C Tables 4.2.6.8 and 6.1.1.4'
O O 0.0106 0.0060 'International Tables Vol C Tables 4.2.6.8 and 6.1.1.4'
Cu Cu 0.3201 1.2651 'International Tables Vol C Tables 4.2.6.8 and 6.1.1.4'
Zn Zn 0.2839 1.4301 'International Tables Vol C Tables 4.2.6.8 and 6.1.1.4'

loop_
_geom_angle_atom_site_label_1
_geom_angle_atom_site_label_2
_geom_angle_atom_site_label_3
_geom_angle
_geom_angle_site_symmetry_1
_geom_angle_site_symmetry_3
N1 Cu1 N1 180.00(19) 2 .
N1 Cu1 N2 84.85(11) 2 .
N1 Cu1 N2 95.15(11) . .
N1 Cu1 N2 95.15(11) 2 2
N1 Cu1 N2 84.85(11) . 2
N2 Cu1 N2 180.00(14) . 2
O6 Zn1 O6 180.0 2_546 .
O6 Zn1 O2 91.24(8) 2_546 .
O6 Zn1 O2 88.76(8) . .
O6 Zn1 O2 88.76(8) 2_546 2_546
O6 Zn1 O2 91.24(8) . 2_546
O2 Zn1 O2 180.0 . 2_546
O6 Zn1 O1 92.47(8) 2_546 2_546
O6 Zn1 O1 87.53(8) . 2_546
O2 Zn1 O1 98.75(7) . 2_546
O2 Zn1 O1 81.25(7) 2_546 2_546
O6 Zn1 O1 87.53(8) 2_546 .
O6 Zn1 O1 92.47(8) . .
O2 Zn1 O1 81.25(7) . .
O2 Zn1 O1 98.75(7) 2_546 .
O1 Zn1 O1 180.00(11) 2_546 .
C1 O1 Zn1 106.41(17) . .
C2 O2 Zn1 107.95(17) . .
C6 N1 Cu1 108.4(2) . .
C7 N2 Cu1 108.85(19) . .
O1 C1 C2 122.1(2) . .
O1 C1 C5 128.3(2) . .
C2 C1 C5 109.6(2) . .
O2 C2 C1 122.3(2) . .
O2 C2 C3 129.4(2) . .
C1 C2 C3 108.4(2) . .
O3 C3 C2 127.9(3) . .
O3 C3 C4 125.7(2) . .
C2 C3 C4 106.4(2) . .
O4 C4 C3 124.2(2) . .
O4 C4 C5 126.0(3) . .
C3 C4 C5 109.8(2) . .
O5 C5 C1 126.7(3) . .
O5 C5 C4 127.5(3) . .
C1 C5 C4 105.8(2) . .
N1 C6 C7 108.1(3) . 2
N2 C7 C6 108.9(3) . 2

loop_
_geom_bond_atom_site_label_1
_geom_bond_atom_site_label_2
_geom_bond_distance
_geom_bond_site_symmetry_2
Cu1 N1 2.010(2) 2
Cu1 N1 2.010(2) .
Cu1 N2 2.011(2) .
Cu1 N2 2.011(2) 2
Zn1 O6 2.056(2) 2_546
Zn1 O6 2.056(2) .
Zn1 O2 2.1159(19) .
Zn1 O2 2.1159(19) 2_546
Zn1 O1 2.165(2) 2_546
Zn1 O1 2.165(2) .
O1 C1 1.256(3) .
O2 C2 1.253(3) .
O3 C3 1.238(3) .
O4 C4 1.239(3) .
O5 C5 1.232(3) .
N1 C6 1.476(4) .
N2 C7 1.468(4) .
C1 C2 1.452(4) .
C1 C5 1.457(4) .
C2 C3 1.462(3) .
C3 C4 1.468(4) .
C4 C5 1.469(4) .
C6 C7 1.501(5) 2
C7 C6 1.501(5) 2
